data_4023483
loop_
_publ_author_name
'Daniel Kadzimirsz'
'Daniel Kramer'
'Lertnarong Sripanom'
'Iris M. Oppel'
'Pawel Rodziewicz'
'Nikos L. Doltsinis'
'Gerald Dyker'

_publ_section_title
;
 A Domino Annulation Reaction under Willgerodt-Kindler Conditions
;
_journal_name_full 'Journal of Organic Chemistry'
_journal_page_first 4644
_journal_page_last 4649
_journal_paper_doi 10.1021/jo8005705
_journal_volume 73
_journal_year 2008
_chemical_formula_sum 'C18 H18 N2 O2 S2'
_chemical_formula_weight 358.46
_chemical_name_systematic
; 
 ? 
;
_space_group_IT_number 14
_symmetry_cell_setting monoclinic
_symmetry_space_group_name_Hall '-P 2yn'
_symmetry_space_group_name_H-M 'P 1 21/n 1'
_atom_sites_solution_hydrogens geom
_atom_sites_solution_primary direct
_atom_sites_solution_secondary difmap
_audit_creation_method SHELXL-97
_cell_angle_alpha 90.00
_cell_angle_beta 98.490(12)
_cell_angle_gamma 90.00
_cell_formula_units_Z 4
_cell_length_a 17.056(2)
_cell_length_b 3.9938(5)
_cell_length_c 23.829(3)
_cell_measurement_reflns_used 2924
_cell_measurement_temperature 113(2)
_cell_measurement_theta_max 36.7
_cell_measurement_theta_min 2.6
_cell_volume 1605.4(3)
_computing_cell_refinement 'CrysAlis RED 1.171.32, Oxford Diffraction'
_computing_data_collection 'CrysAlis CCD 1.171.32, Oxford Diffraction'
_computing_data_reduction 'CrysAlis RED 1.171.32, Oxford Diffraction'
_computing_molecular_graphics SHELXL-97
_computing_publication_material SHELXL-97
_computing_structure_refinement 'SHELXL-97 (Sheldrick, 1997)'
_computing_structure_solution 'SHELXS-97 (Sheldrick, 1990)'
_diffrn_ambient_temperature 113(2)
_diffrn_measured_fraction_theta_full 0.997
_diffrn_measured_fraction_theta_max 0.997
_diffrn_measurement_device_type 'Sapphire2-CCD, Oxford Diffraction'
_diffrn_measurement_method '373 images at 1.0 deg. in \w and 15 sec.'
_diffrn_radiation_monochromator graphite
_diffrn_radiation_source 'fine-focus sealed tube'
_diffrn_radiation_type MoK\a
_diffrn_radiation_wavelength 0.71073
_diffrn_reflns_av_R_equivalents 0.0369
_diffrn_reflns_av_sigmaI/netI 0.0515
_diffrn_reflns_limit_h_max 20
_diffrn_reflns_limit_h_min -20
_diffrn_reflns_limit_k_max 4
_diffrn_reflns_limit_k_min -4
_diffrn_reflns_limit_l_max 28
_diffrn_reflns_limit_l_min -28
_diffrn_reflns_number 8141
_diffrn_reflns_theta_full 25.25
_diffrn_reflns_theta_max 25.25
_diffrn_reflns_theta_min 3.46
_exptl_absorpt_coefficient_mu 0.345
_exptl_absorpt_correction_type none
_exptl_crystal_colour pale-orange
_exptl_crystal_density_diffrn 1.483
_exptl_crystal_density_method 'not measured'
_exptl_crystal_description prism
_exptl_crystal_F_000 752
_exptl_crystal_size_max 0.316
_exptl_crystal_size_mid 0.281
_exptl_crystal_size_min 0.225
_refine_diff_density_max 0.301
_refine_diff_density_min -0.287
_refine_diff_density_rms 0.061
_refine_ls_extinction_method none
_refine_ls_goodness_of_fit_ref 0.926
_refine_ls_hydrogen_treatment mixed
_refine_ls_matrix_type full
_refine_ls_number_parameters 224
_refine_ls_number_reflns 2892
_refine_ls_number_restraints 2
_refine_ls_restrained_S_all 0.926
_refine_ls_R_factor_all 0.0542
_refine_ls_R_factor_gt 0.0354
_refine_ls_shift/su_max 0.006
_refine_ls_shift/su_mean 0.000
_refine_ls_structure_factor_coef Fsqd
_refine_ls_weighting_details 'calc w=1/[\s^2^(Fo^2^)+(0.0452P)^2^+0.0000P] where P=(Fo^2^+2Fc^2^)/3'
_refine_ls_weighting_scheme calc
_refine_ls_wR_factor_gt 0.0803
_refine_ls_wR_factor_ref 0.0846
_reflns_number_gt 2084
_reflns_number_total 2892
_reflns_threshold_expression >2sigma(I)
_cod_data_source_file jo8005705-File002.cif
_cod_data_source_block p21n
_cod_original_sg_symbol_H-M 'P 21/n'
_cod_database_code 4023483

loop_
_symmetry_equiv_pos_as_xyz
'x, y, z'
'-x+1/2, y+1/2, -z+1/2'
'-x, -y, -z'
'x-1/2, -y-1/2, z-1/2'

loop_
_atom_site_label
_atom_site_type_symbol
_atom_site_fract_x
_atom_site_fract_y
_atom_site_fract_z
_atom_site_U_iso_or_equiv
_atom_site_adp_type
_atom_site_occupancy
_atom_site_symmetry_multiplicity
_atom_site_calc_flag
_atom_site_refinement_flags
_atom_site_disorder_assembly
_atom_site_disorder_group
S01 S 0.64820(3) -0.09004(15) 0.06375(2) 0.01903(16) Uani 1 1 d . . .
C02 C 0.74185(12) 0.0883(6) 0.08601(9) 0.0172(5) Uani 1 1 d . . .
C03 C 0.75159(12) 0.1882(6) 0.14139(9) 0.0188(5) Uani 1 1 d . . .
H03 H 0.7983 0.2888 0.1608 0.023 Uiso 1 1 calc R . .
C03A C 0.68226(12) 0.1211(6) 0.16606(9) 0.0185(5) Uani 1 1 d . . .
S04 S 0.65675(3) 0.20256(16) 0.23290(2) 0.02049(16) Uani 1 1 d . . .
C04A C 0.56321(12) 0.0304(6) 0.21223(9) 0.0180(5) Uani 1 1 d . . .
C04B C 0.50213(13) -0.0018(6) 0.24691(9) 0.0203(5) Uani 1 1 d . . .
C05 C 0.50807(13) 0.1096(6) 0.30367(9) 0.0251(6) Uani 1 1 d . . .
H05 H 0.5555 0.2136 0.3213 0.030 Uiso 1 1 calc R . .
C06 C 0.44601(14) 0.0689(7) 0.33341(10) 0.0288(6) Uani 1 1 d . . .
H06 H 0.4504 0.1461 0.3715 0.035 Uiso 1 1 calc R . .
C07 C 0.37591(15) -0.0864(7) 0.30792(10) 0.0295(6) Uani 1 1 d . . .
H07 H 0.3334 -0.1166 0.3291 0.035 Uiso 1 1 calc R . .
C08 C 0.36798(13) -0.1952(6) 0.25280(10) 0.0271(6) Uani 1 1 d . . .
H08 H 0.3200 -0.2981 0.2360 0.033 Uiso 1 1 calc R . .
C08A C 0.43103(13) -0.1547(6) 0.22073(9) 0.0210(5) Uani 1 1 d . . .
N09 N 0.41995(10) -0.2668(5) 0.16515(7) 0.0221(4) Uani 1 1 d . . .
C10 C 0.47785(12) -0.2344(6) 0.13433(9) 0.0188(5) Uani 1 1 d . . .
C10A C 0.55155(12) -0.0851(6) 0.15631(9) 0.0170(5) Uani 1 1 d . . .
C10B C 0.62160(12) -0.0266(6) 0.13083(9) 0.0182(5) Uani 1 1 d . . .
C11 C 0.46363(13) -0.3599(6) 0.07426(9) 0.0249(6) Uani 1 1 d . . .
H11A H 0.4123 -0.4743 0.0672 0.037 Uiso 1 1 calc R . .
H11B H 0.5058 -0.5168 0.0683 0.037 Uiso 1 1 calc R . .
H11C H 0.4635 -0.1705 0.0481 0.037 Uiso 1 1 calc R . .
N12 N 0.79730(10) 0.0922(5) 0.04847(7) 0.0181(4) Uani 1 1 d . . .
C13 C 0.87296(12) 0.2522(6) 0.07072(9) 0.0207(5) Uani 1 1 d . . .
H13A H 0.8933 0.1593 0.1086 0.025 Uiso 1 1 calc R . .
H13B H 0.8649 0.4959 0.0749 0.025 Uiso 1 1 calc R . .
C14 C 0.93221(12) 0.1912(6) 0.03078(9) 0.0231(5) Uani 1 1 d . . .
H14A H 0.9825 0.3062 0.0454 0.028 Uiso 1 1 calc R . .
H14B H 0.9432 -0.0517 0.0293 0.028 Uiso 1 1 calc R . .
O15 O 0.90408(8) 0.3092(4) -0.02505(6) 0.0239(4) Uani 1 1 d . . .
C16 C 0.83292(12) 0.1354(6) -0.04724(9) 0.0238(5) Uani 1 1 d . . .
H16A H 0.8442 -0.1072 -0.0491 0.029 Uiso 1 1 calc R . .
H16B H 0.8141 0.2147 -0.0863 0.029 Uiso 1 1 calc R . .
C17 C 0.76853(12) 0.1908(6) -0.01067(8) 0.0213(5) Uani 1 1 d . . .
H17A H 0.7530 0.4298 -0.0119 0.026 Uiso 1 1 calc R . .
H17B H 0.7212 0.0564 -0.0256 0.026 Uiso 1 1 calc R . .
O1 O 0.29345(11) 0.2833(6) 0.12436(9) 0.0432(5) Uani 1 1 d D . .
H1A H 0.3312(12) 0.409(6) 0.1352(12) 0.052 Uiso 1 1 d D . .
H1B H 0.3132(16) 0.107(4) 0.1381(12) 0.052 Uiso 1 1 d D . .

loop_
_atom_site_aniso_label
_atom_site_aniso_U_11
_atom_site_aniso_U_22
_atom_site_aniso_U_33
_atom_site_aniso_U_23
_atom_site_aniso_U_13
_atom_site_aniso_U_12
S01 0.0173(3) 0.0252(4) 0.0150(3) -0.0012(2) 0.0036(2) -0.0011(2)
C02 0.0180(11) 0.0143(12) 0.0193(12) 0.0032(10) 0.0028(9) 0.0021(10)
C03 0.0164(11) 0.0203(13) 0.0192(11) 0.0020(10) 0.0017(9) 0.0000(10)
C03A 0.0195(11) 0.0198(14) 0.0160(11) 0.0012(10) 0.0025(9) 0.0019(10)
S04 0.0197(3) 0.0268(4) 0.0149(3) -0.0022(3) 0.0022(2) -0.0016(3)
C04A 0.0179(11) 0.0169(13) 0.0189(12) 0.0026(10) 0.0017(9) 0.0022(10)
C04B 0.0228(11) 0.0213(14) 0.0170(12) 0.0013(10) 0.0039(9) 0.0054(10)
C05 0.0247(12) 0.0289(15) 0.0215(12) -0.0013(11) 0.0031(10) 0.0029(11)
C06 0.0334(14) 0.0361(16) 0.0182(12) -0.0003(11) 0.0078(11) 0.0088(12)
C07 0.0314(13) 0.0334(16) 0.0266(14) 0.0042(12) 0.0144(11) 0.0063(12)
C08 0.0197(11) 0.0339(16) 0.0289(13) 0.0038(12) 0.0076(10) 0.0016(11)
C08A 0.0208(11) 0.0216(13) 0.0208(12) 0.0018(10) 0.0041(10) 0.0023(10)
N09 0.0203(10) 0.0264(12) 0.0200(10) 0.0001(9) 0.0045(8) 0.0010(9)
C10 0.0185(11) 0.0187(13) 0.0191(11) 0.0025(10) 0.0029(9) 0.0034(10)
C10A 0.0168(11) 0.0167(13) 0.0171(11) 0.0028(10) 0.0014(9) 0.0037(10)
C10B 0.0181(11) 0.0212(13) 0.0155(11) 0.0028(10) 0.0028(9) 0.0031(10)
C11 0.0229(12) 0.0314(15) 0.0203(12) -0.0020(11) 0.0023(10) -0.0036(11)
N12 0.0164(9) 0.0206(11) 0.0181(10) 0.0027(8) 0.0052(8) 0.0008(8)
C13 0.0161(11) 0.0242(14) 0.0217(12) 0.0005(10) 0.0026(9) -0.0018(10)
C14 0.0187(11) 0.0237(14) 0.0273(12) 0.0033(11) 0.0042(10) -0.0003(10)
O15 0.0224(8) 0.0257(10) 0.0249(8) 0.0036(8) 0.0073(7) -0.0036(7)
C16 0.0229(12) 0.0281(15) 0.0217(12) 0.0010(11) 0.0074(10) -0.0015(11)
C17 0.0186(11) 0.0267(14) 0.0185(11) 0.0022(11) 0.0027(9) -0.0002(10)
O1 0.0332(11) 0.0452(14) 0.0488(12) 0.0032(11) -0.0026(9) -0.0036(10)

loop_
_atom_type_symbol
_atom_type_description
_atom_type_scat_dispersion_real
_atom_type_scat_dispersion_imag
_atom_type_scat_source
C C 0.0033 0.0016 'International Tables Vol C Tables 4.2.6.8 and 6.1.1.4'
H H 0.0000 0.0000 'International Tables Vol C Tables 4.2.6.8 and 6.1.1.4'
N N 0.0061 0.0033 'International Tables Vol C Tables 4.2.6.8 and 6.1.1.4'
O O 0.0106 0.0060 'International Tables Vol C Tables 4.2.6.8 and 6.1.1.4'
S S 0.1246 0.1234 'International Tables Vol C Tables 4.2.6.8 and 6.1.1.4'

loop_
_geom_angle_atom_site_label_1
_geom_angle_atom_site_label_2
_geom_angle_atom_site_label_3
_geom_angle
_geom_angle_site_symmetry_1
_geom_angle_site_symmetry_3
_geom_angle_publ_flag
C10B S01 C02 90.71(10) . . ?
C03 C02 N12 128.3(2) . . ?
C03 C02 S01 112.67(15) . . ?
N12 C02 S01 118.89(16) . . ?
C02 C03 C03A 110.8(2) . . ?
C10B C03A C03 115.34(18) . . ?
C10B C03A S04 111.94(15) . . ?
C03 C03A S04 132.68(17) . . ?
C04A S04 C03A 90.55(10) . . ?
C10A C04A C04B 120.6(2) . . ?
C10A C04A S04 113.34(15) . . ?
C04B C04A S04 126.04(17) . . ?
C05 C04B C08A 119.51(19) . . ?
C05 C04B C04A 124.8(2) . . ?
C08A C04B C04A 115.72(19) . . ?
C06 C05 C04B 120.5(2) . . ?
C05 C06 C07 120.2(2) . . ?
C08 C07 C06 120.8(2) . . ?
C07 C08 C08A 120.3(2) . . ?
N09 C08A C04B 123.19(18) . . ?
N09 C08A C08 118.1(2) . . ?
C04B C08A C08 118.7(2) . . ?
C10 N09 C08A 119.50(19) . . ?
N09 C10 C10A 122.00(19) . . ?
N09 C10 C11 117.92(19) . . ?
C10A C10 C11 120.08(18) . . ?
C04A C10A C10 118.97(18) . . ?
C04A C10A C10B 109.84(19) . . ?
C10 C10A C10B 131.2(2) . . ?
C03A C10B C10A 114.32(18) . . ?
C03A C10B S01 110.50(15) . . ?
C10A C10B S01 135.15(18) . . ?
C02 N12 C13 114.62(17) . . ?
C02 N12 C17 117.00(16) . . ?
C13 N12 C17 112.31(16) . . ?
N12 C13 C14 109.73(17) . . ?
O15 C14 C13 111.79(17) . . ?
C14 O15 C16 109.57(16) . . ?
O15 C16 C17 111.34(18) . . ?
N12 C17 C16 110.06(17) . . ?

loop_
_geom_bond_atom_site_label_1
_geom_bond_atom_site_label_2
_geom_bond_distance
_geom_bond_site_symmetry_2
_geom_bond_publ_flag
S01 C10B 1.743(2) . ?
S01 C02 1.758(2) . ?
C02 C03 1.365(3) . ?
C02 N12 1.394(2) . ?
C03 C03A 1.421(3) . ?
C03A C10B 1.366(3) . ?
C03A S04 1.743(2) . ?
S04 C04A 1.740(2) . ?
C04A C10A 1.396(3) . ?
C04A C04B 1.428(3) . ?
C04B C05 1.413(3) . ?
C04B C08A 1.417(3) . ?
C05 C06 1.367(3) . ?
C06 C07 1.403(3) . ?
C07 C08 1.371(3) . ?
C08 C08A 1.417(3) . ?
C08A N09 1.384(3) . ?
N09 C10 1.321(2) . ?
C10 C10A 1.420(3) . ?
C10 C11 1.502(3) . ?
C10A C10B 1.437(3) . ?
N12 C13 1.467(3) . ?
N12 C17 1.476(3) . ?
C13 C14 1.507(3) . ?
C14 O15 1.426(3) . ?
O15 C16 1.430(3) . ?
C16 C17 1.516(3) . ?

loop_
_geom_torsion_atom_site_label_1
_geom_torsion_atom_site_label_2
_geom_torsion_atom_site_label_3
_geom_torsion_atom_site_label_4
_geom_torsion
_geom_torsion_site_symmetry_1
_geom_torsion_site_symmetry_2
_geom_torsion_site_symmetry_3
_geom_torsion_site_symmetry_4
_geom_torsion_publ_flag
C10B S01 C02 C03 0.19(18) . . . . ?
C10B S01 C02 N12 176.12(18) . . . . ?
N12 C02 C03 C03A -175.8(2) . . . . ?
S01 C02 C03 C03A -0.3(3) . . . . ?
C02 C03 C03A C10B 0.3(3) . . . . ?
C02 C03 C03A S04 -177.19(19) . . . . ?
C10B C03A S04 C04A 0.43(18) . . . . ?
C03 C03A S04 C04A 178.0(2) . . . . ?
C03A S04 C04A C10A -0.08(18) . . . . ?
C03A S04 C04A C04B 179.1(2) . . . . ?
C10A C04A C04B C05 -179.4(2) . . . . ?
S04 C04A C04B C05 1.4(4) . . . . ?
C10A C04A C04B C08A -0.1(3) . . . . ?
S04 C04A C04B C08A -179.26(17) . . . . ?
C08A C04B C05 C06 0.4(4) . . . . ?
C04A C04B C05 C06 179.7(2) . . . . ?
C04B C05 C06 C07 0.5(4) . . . . ?
C05 C06 C07 C08 -1.0(4) . . . . ?
C06 C07 C08 C08A 0.6(4) . . . . ?
C05 C04B C08A N09 179.1(2) . . . . ?
C04A C04B C08A N09 -0.2(3) . . . . ?
C05 C04B C08A C08 -0.8(3) . . . . ?
C04A C04B C08A C08 179.9(2) . . . . ?
C07 C08 C08A N09 -179.6(2) . . . . ?
C07 C08 C08A C04B 0.3(4) . . . . ?
C04B C08A N09 C10 0.5(4) . . . . ?
C08 C08A N09 C10 -179.6(2) . . . . ?
C08A N09 C10 C10A -0.5(3) . . . . ?
C08A N09 C10 C11 179.8(2) . . . . ?
C04B C04A C10A C10 0.2(3) . . . . ?
S04 C04A C10A C10 179.41(17) . . . . ?
C04B C04A C10A C10B -179.5(2) . . . . ?
S04 C04A C10A C10B -0.3(2) . . . . ?
N09 C10 C10A C04A 0.1(3) . . . . ?
C11 C10 C10A C04A 179.8(2) . . . . ?
N09 C10 C10A C10B 179.7(2) . . . . ?
C11 C10 C10A C10B -0.6(4) . . . . ?
C03 C03A C10B C10A -178.7(2) . . . . ?
S04 C03A C10B C10A -0.7(3) . . . . ?
C03 C03A C10B S01 -0.1(3) . . . . ?
S04 C03A C10B S01 177.86(12) . . . . ?
C04A C10A C10B C03A 0.6(3) . . . . ?
C10 C10A C10B C03A -179.0(2) . . . . ?
C04A C10A C10B S01 -177.4(2) . . . . ?
C10 C10A C10B S01 2.9(4) . . . . ?
C02 S01 C10B C03A -0.03(18) . . . . ?
C02 S01 C10B C10A 178.1(2) . . . . ?
C03 C02 N12 C13 -5.9(3) . . . . ?
S01 C02 N12 C13 178.87(16) . . . . ?
C03 C02 N12 C17 -140.5(2) . . . . ?
S01 C02 N12 C17 44.3(3) . . . . ?
C02 N12 C13 C14 170.66(18) . . . . ?
C17 N12 C13 C14 -52.6(2) . . . . ?
N12 C13 C14 O15 57.1(2) . . . . ?
C13 C14 O15 C16 -61.0(2) . . . . ?
C14 O15 C16 C17 60.1(2) . . . . ?
C02 N12 C17 C16 -172.16(19) . . . . ?
C13 N12 C17 C16 52.2(2) . . . . ?
O15 C16 C17 N12 -55.7(3) . . . . ?

loop_
_cod_related_entry_id
_cod_related_entry_database
_cod_related_entry_code
1 ChemSpider 30658686
